data_2241218
loop_
_publ_author_name
'Golovanov, Alexander A.'
'Vologzhanina, Anna V.'
'Odin, Ivan S.'
'Tret'yakova, Tat'yana P.'
'Naumov, Sergey V.'

_publ_section_title
;
 Crystal structure of
 (2<i>E</i>,4<i>E</i>)-5-[bis(2-hydroxyethyl)amino]-1-(4-chlorophenyl)-5-phenylpenta-2,4-dien-1-one
;
_journal_coeditor_code XU5877
_journal_issue 11
_journal_name_full 'Acta Crystallographica Section E'
_journal_page_first o870
_journal_page_last o871
_journal_paper_doi 10.1107/S2056989015019568
_journal_volume 71
_journal_year 2015
_chemical_formula_iupac 'C21 H22 Cl N O3'
_chemical_formula_moiety 'C21 H22 Cl N O3'
_chemical_formula_sum 'C21 H22 Cl N O3'
_chemical_formula_weight 371.85
_chemical_melting_point 370
_chemical_name_systematic
(2<i>E</i>,4<i>E</i>)-5-[Bis(2-hydroxyethyl)amino]-1-(4-chlorophenyl)-5-phenylpenta-2,4-dien-1-one
_space_group_IT_number 2
_symmetry_cell_setting triclinic
_symmetry_space_group_name_Hall '-P 1'
_symmetry_space_group_name_H-M 'P -1'
_atom_sites_solution_hydrogens geom
_atom_sites_solution_primary direct
_atom_sites_solution_secondary difmap
_cell_angle_alpha 110.9800(10)
_cell_angle_beta 99.401(2)
_cell_angle_gamma 93.3380(10)
_cell_formula_units_Z 2
_cell_length_a 6.62580(10)
_cell_length_b 11.0019(2)
_cell_length_c 13.8592(3)
_cell_measurement_reflns_used 2512
_cell_measurement_temperature 120(2)
_cell_measurement_theta_max 67.51
_cell_measurement_theta_min 3.48
_cell_volume 923.14(3)
_computing_cell_refinement
;
SAINT (Bruker, 2005)
;
_computing_data_collection
;
APEX2 (Bruker, 2005)
;
_computing_data_reduction
;
SAINT (Bruker, 2005)
;
_computing_molecular_graphics
;
SHELXTL (Sheldrick, 2008)
;
_computing_publication_material
;
SHELXTL (Sheldrick, 2008) and publCIF (Westrip, 2010)
;
_computing_structure_refinement
;
SHELXTL (Sheldrick, 2008)
;
_computing_structure_solution
;
SHELXTL (Sheldrick, 2008)
;
_diffrn_ambient_temperature 120(2)
_diffrn_measured_fraction_theta_full 0.965
_diffrn_measured_fraction_theta_max 0.965
_diffrn_measurement_device_type 'Bruker APEXII CCD'
_diffrn_measurement_method '\f and \w scans'
_diffrn_radiation_monochromator graphite
_diffrn_radiation_source 'fine-focus sealed tube'
_diffrn_radiation_type CuK\a
_diffrn_radiation_wavelength 1.54178
_diffrn_reflns_av_R_equivalents 0.0297
_diffrn_reflns_av_sigmaI/netI 0.0304
_diffrn_reflns_limit_h_max 7
_diffrn_reflns_limit_h_min -7
_diffrn_reflns_limit_k_max 12
_diffrn_reflns_limit_k_min -12
_diffrn_reflns_limit_l_max 16
_diffrn_reflns_limit_l_min -14
_diffrn_reflns_number 8297
_diffrn_reflns_theta_full 64.94
_diffrn_reflns_theta_max 64.94
_diffrn_reflns_theta_min 3.48
_exptl_absorpt_coefficient_mu 1.999
_exptl_absorpt_correction_T_max 0.8895
_exptl_absorpt_correction_T_min 0.7149
_exptl_absorpt_correction_type multi-scan
_exptl_absorpt_process_details
;
(SADABS; Bruker, 2005)
;
_exptl_crystal_colour yellow
_exptl_crystal_density_diffrn 1.338
_exptl_crystal_density_method 'not measured'
_exptl_crystal_description needle
_exptl_crystal_F_000 392
_exptl_crystal_size_max 0.18
_exptl_crystal_size_mid 0.06
_exptl_crystal_size_min 0.06
_refine_diff_density_max 0.186
_refine_diff_density_min -0.202
_refine_ls_extinction_method none
_refine_ls_goodness_of_fit_ref 0.991
_refine_ls_hydrogen_treatment constr
_refine_ls_matrix_type full
_refine_ls_number_parameters 235
_refine_ls_number_reflns 3028
_refine_ls_number_restraints 0
_refine_ls_restrained_S_all 0.991
_refine_ls_R_factor_all 0.0363
_refine_ls_R_factor_gt 0.0314
_refine_ls_shift/su_max 0.005
_refine_ls_shift/su_mean 0.002
_refine_ls_structure_factor_coef Fsqd
_refine_ls_weighting_details 'calc w=1/[\s^2^(Fo^2^)+(0.0600P)^2^+0.1300P] where P=(Fo^2^+2Fc^2^)/3'
_refine_ls_weighting_scheme calc
_refine_ls_wR_factor_gt 0.0877
_refine_ls_wR_factor_ref 0.0915
_reflns_number_gt 2686
_reflns_number_total 3028
_reflns_threshold_expression >2sigma(I)
_cod_data_source_file xu5877sup1.cif
_cod_data_source_block I
_cod_database_code 2241218

loop_
_symmetry_equiv_pos_as_xyz
'x, y, z'
'-x, -y, -z'

loop_
_atom_site_type_symbol
_atom_site_label
_atom_site_fract_x
_atom_site_fract_y
_atom_site_fract_z
_atom_site_U_iso_or_equiv
_atom_site_adp_type
_atom_site_calc_flag
_atom_site_refinement_flags
_atom_site_occupancy
_atom_site_symmetry_multiplicity
Cl Cl1 0.20029(6) 1.12487(4) 0.63194(3) 0.03690(14) Uani d . 1 1
O O1 0.91844(17) 0.73532(11) 0.65905(8) 0.0324(3) Uani d . 1 1
O O2 0.01218(16) 0.13121(10) -0.03794(8) 0.0299(3) Uani d . 1 1
H H2B 0.0429 0.0713 -0.0890 0.045 Uiso calc R 1 1
O O3 0.83459(16) 0.06098(10) 0.18632(8) 0.0307(3) Uani d . 1 1
H H3B 0.9239 0.1182 0.2330 0.046 Uiso calc R 1 1
N N1 0.52198(18) 0.30611(12) 0.12564(9) 0.0246(3) Uani d . 1 1
C C1 0.7721(2) 0.71163(14) 0.58302(11) 0.0256(3) Uani d . 1 1
C C2 0.7492(2) 0.59076(14) 0.49358(12) 0.0266(3) Uani d . 1 1
H H2A 0.8258 0.5243 0.5034 0.032 Uiso calc R 1 1
C C3 0.6301(2) 0.56068(14) 0.39630(12) 0.0249(3) Uani d . 1 1
H H3A 0.5444 0.6229 0.3857 0.030 Uiso calc R 1 1
C C4 0.6263(2) 0.44205(14) 0.30992(12) 0.0254(3) Uani d . 1 1
H H4A 0.7134 0.3803 0.3201 0.030 Uiso calc R 1 1
C C5 0.5039(2) 0.41119(14) 0.21228(12) 0.0241(3) Uani d . 1 1
C C6 0.3479(2) 0.49831(14) 0.19510(11) 0.0246(3) Uani d . 1 1
C C7 0.1775(2) 0.51077(15) 0.24391(12) 0.0274(3) Uani d . 1 1
H H7A 0.1595 0.4631 0.2877 0.033 Uiso calc R 1 1
C C8 0.0346(2) 0.59274(16) 0.22843(13) 0.0318(3) Uani d . 1 1
H H8A -0.0810 0.6011 0.2618 0.038 Uiso calc R 1 1
C C9 0.0598(2) 0.66242(15) 0.16460(13) 0.0322(4) Uani d . 1 1
H H9A -0.0384 0.7182 0.1540 0.039 Uiso calc R 1 1
C C10 0.2289(3) 0.65052(15) 0.11611(13) 0.0325(4) Uani d . 1 1
H H10A 0.2460 0.6980 0.0720 0.039 Uiso calc R 1 1
C C11 0.3729(2) 0.56964(15) 0.13177(12) 0.0295(3) Uani d . 1 1
H H11A 0.4894 0.5628 0.0991 0.035 Uiso calc R 1 1
C C12 0.6260(2) 0.81178(15) 0.58804(11) 0.0254(3) Uani d . 1 1
C C13 0.7033(2) 0.94446(15) 0.64078(12) 0.0290(3) Uani d . 1 1
H H13A 0.8468 0.9689 0.6691 0.035 Uiso calc R 1 1
C C14 0.5731(3) 1.04078(15) 0.65230(12) 0.0311(3) Uani d . 1 1
H H14A 0.6268 1.1309 0.6867 0.037 Uiso calc R 1 1
C C15 0.3643(2) 1.00379(15) 0.61308(12) 0.0296(3) Uani d . 1 1
C C16 0.2823(2) 0.87320(15) 0.56061(12) 0.0285(3) Uani d . 1 1
H H16A 0.1383 0.8495 0.5337 0.034 Uiso calc R 1 1
C C17 0.4143(2) 0.77749(15) 0.54807(11) 0.0267(3) Uani d . 1 1
H H17A 0.3600 0.6877 0.5119 0.032 Uiso calc R 1 1
C C18 0.3543(2) 0.25212(14) 0.03273(11) 0.0262(3) Uani d . 1 1
H H18A 0.4102 0.1966 -0.0281 0.031 Uiso calc R 1 1
H H18B 0.2993 0.3252 0.0155 0.031 Uiso calc R 1 1
C C19 0.1793(2) 0.17064(15) 0.04944(12) 0.0287(3) Uani d . 1 1
H H19A 0.2299 0.0920 0.0590 0.034 Uiso calc R 1 1
H H19B 0.1316 0.2230 0.1142 0.034 Uiso calc R 1 1
C C20 0.6923(2) 0.22827(14) 0.13012(12) 0.0263(3) Uani d . 1 1
H H20A 0.8160 0.2875 0.1771 0.032 Uiso calc R 1 1
H H20B 0.7240 0.1899 0.0587 0.032 Uiso calc R 1 1
C C21 0.6511(2) 0.11742(15) 0.16928(12) 0.0277(3) Uani d . 1 1
H H21A 0.5997 0.1523 0.2359 0.033 Uiso calc R 1 1
H H21B 0.5436 0.0492 0.1165 0.033 Uiso calc R 1 1

loop_
_atom_site_aniso_label
_atom_site_aniso_U_11
_atom_site_aniso_U_22
_atom_site_aniso_U_33
_atom_site_aniso_U_12
_atom_site_aniso_U_13
_atom_site_aniso_U_23
Cl1 0.0381(2) 0.0326(2) 0.0451(3) 0.01395(16) 0.01386(17) 0.01676(17)
O1 0.0319(6) 0.0311(6) 0.0294(6) 0.0036(4) -0.0017(4) 0.0091(4)
O2 0.0251(5) 0.0301(6) 0.0299(6) 0.0051(4) 0.0018(4) 0.0072(4)
O3 0.0286(6) 0.0287(5) 0.0301(6) 0.0081(4) 0.0001(4) 0.0073(4)
N1 0.0233(6) 0.0258(6) 0.0246(7) 0.0044(5) 0.0055(5) 0.0087(5)
C1 0.0249(7) 0.0279(7) 0.0256(8) 0.0010(6) 0.0049(6) 0.0122(6)
C2 0.0246(7) 0.0262(7) 0.0300(8) 0.0047(6) 0.0052(6) 0.0116(6)
C3 0.0227(7) 0.0255(7) 0.0286(8) 0.0029(5) 0.0069(6) 0.0117(6)
C4 0.0248(7) 0.0251(7) 0.0283(8) 0.0049(6) 0.0064(6) 0.0116(6)
C5 0.0230(7) 0.0236(7) 0.0277(8) 0.0019(5) 0.0081(5) 0.0106(6)
C6 0.0248(7) 0.0227(7) 0.0236(8) 0.0023(6) 0.0026(5) 0.0066(5)
C7 0.0277(8) 0.0278(7) 0.0290(8) 0.0031(6) 0.0068(6) 0.0128(6)
C8 0.0267(8) 0.0323(8) 0.0377(9) 0.0067(6) 0.0090(6) 0.0129(6)
C9 0.0314(8) 0.0294(8) 0.0348(9) 0.0083(6) 0.0008(6) 0.0125(6)
C10 0.0392(9) 0.0305(8) 0.0310(9) 0.0042(7) 0.0044(6) 0.0165(6)
C11 0.0325(8) 0.0290(8) 0.0287(8) 0.0055(6) 0.0092(6) 0.0113(6)
C12 0.0283(8) 0.0286(7) 0.0211(8) 0.0042(6) 0.0066(5) 0.0105(6)
C13 0.0278(8) 0.0305(8) 0.0274(8) 0.0024(6) 0.0046(6) 0.0099(6)
C14 0.0364(9) 0.0263(7) 0.0290(8) 0.0033(6) 0.0061(6) 0.0088(6)
C15 0.0343(8) 0.0310(8) 0.0288(8) 0.0109(6) 0.0116(6) 0.0142(6)
C16 0.0272(8) 0.0324(8) 0.0275(8) 0.0043(6) 0.0057(6) 0.0130(6)
C17 0.0289(8) 0.0279(7) 0.0231(8) 0.0021(6) 0.0055(6) 0.0092(6)
C18 0.0276(8) 0.0270(7) 0.0227(8) 0.0040(6) 0.0044(6) 0.0077(6)
C19 0.0277(8) 0.0301(8) 0.0273(8) 0.0031(6) 0.0039(6) 0.0105(6)
C20 0.0230(7) 0.0284(7) 0.0271(8) 0.0069(6) 0.0072(6) 0.0084(6)
C21 0.0258(8) 0.0277(7) 0.0283(8) 0.0062(6) 0.0041(6) 0.0089(6)

loop_
_atom_type_symbol
_atom_type_description
_atom_type_scat_dispersion_real
_atom_type_scat_dispersion_imag
_atom_type_scat_source
C C 0.0181 0.0091 'International Tables Vol C Tables 4.2.6.8 and 6.1.1.4'
H H 0.0000 0.0000 'International Tables Vol C Tables 4.2.6.8 and 6.1.1.4'
O O 0.0492 0.0322 'International Tables Vol C Tables 4.2.6.8 and 6.1.1.4'
Cl Cl 0.3639 0.7018 'International Tables Vol C Tables 4.2.6.8 and 6.1.1.4'
N N 0.0311 0.0180 'International Tables Vol C Tables 4.2.6.8 and 6.1.1.4'

loop_
_geom_angle_atom_site_label_1
_geom_angle_atom_site_label_2
_geom_angle_atom_site_label_3
_geom_angle
C19 O2 H2B 109.5
C21 O3 H3B 109.5
C5 N1 C20 120.41(12)
C5 N1 C18 121.58(12)
C20 N1 C18 117.00(11)
O1 C1 C2 119.50(13)
O1 C1 C12 118.48(13)
C2 C1 C12 122.02(13)
C3 C2 C1 127.31(13)
C3 C2 H2A 116.3
C1 C2 H2A 116.3
C2 C3 C4 123.85(13)
C2 C3 H3A 118.1
C4 C3 H3A 118.1
C5 C4 C3 123.74(13)
C5 C4 H4A 118.1
C3 C4 H4A 118.1
N1 C5 C4 123.35(13)
N1 C5 C6 116.34(13)
C4 C5 C6 120.23(13)
C11 C6 C7 119.24(13)
C11 C6 C5 120.35(13)
C7 C6 C5 120.40(13)
C8 C7 C6 120.05(14)
C8 C7 H7A 120.0
C6 C7 H7A 120.0
C9 C8 C7 120.30(15)
C9 C8 H8A 119.9
C7 C8 H8A 119.9
C10 C9 C8 119.85(14)
C10 C9 H9A 120.1
C8 C9 H9A 120.1
C11 C10 C9 120.18(15)
C11 C10 H10A 119.9
C9 C10 H10A 119.9
C10 C11 C6 120.38(14)
C10 C11 H11A 119.8
C6 C11 H11A 119.8
C17 C12 C13 118.83(14)
C17 C12 C1 122.62(13)
C13 C12 C1 118.42(13)
C14 C13 C12 120.79(15)
C14 C13 H13A 119.6
C12 C13 H13A 119.6
C15 C14 C13 119.04(15)
C15 C14 H14A 120.5
C13 C14 H14A 120.5
C14 C15 C16 121.69(14)
C14 C15 Cl1 118.85(12)
C16 C15 Cl1 119.45(12)
C17 C16 C15 118.86(14)
C17 C16 H16A 120.6
C15 C16 H16A 120.6
C16 C17 C12 120.77(14)
C16 C17 H17A 119.6
C12 C17 H17A 119.6
N1 C18 C19 112.61(12)
N1 C18 H18A 109.1
C19 C18 H18A 109.1
N1 C18 H18B 109.1
C19 C18 H18B 109.1
H18A C18 H18B 107.8
O2 C19 C18 110.76(12)
O2 C19 H19A 109.5
C18 C19 H19A 109.5
O2 C19 H19B 109.5
C18 C19 H19B 109.5
H19A C19 H19B 108.1
N1 C20 C21 114.63(12)
N1 C20 H20A 108.6
C21 C20 H20A 108.6
N1 C20 H20B 108.6
C21 C20 H20B 108.6
H20A C20 H20B 107.6
O3 C21 C20 110.36(12)
O3 C21 H21A 109.6
C20 C21 H21A 109.6
O3 C21 H21B 109.6
C20 C21 H21B 109.6
H21A C21 H21B 108.1

loop_
_geom_bond_atom_site_label_1
_geom_bond_atom_site_label_2
_geom_bond_distance
Cl1 C15 1.7423(15)
O1 C1 1.2483(19)
O2 C19 1.4179(18)
O2 H2B 0.8400
O3 C21 1.4209(17)
O3 H3B 0.8400
N1 C5 1.3644(19)
N1 C20 1.4624(18)
N1 C18 1.4672(19)
C1 C2 1.436(2)
C1 C12 1.499(2)
C2 C3 1.361(2)
C2 H2A 0.9500
C3 C4 1.416(2)
C3 H3A 0.9500
C4 C5 1.373(2)
C4 H4A 0.9500
C5 C6 1.4978(19)
C6 C11 1.393(2)
C6 C7 1.397(2)
C7 C8 1.388(2)
C7 H7A 0.9500
C8 C9 1.385(2)
C8 H8A 0.9500
C9 C10 1.387(2)
C9 H9A 0.9500
C10 C11 1.385(2)
C10 H10A 0.9500
C11 H11A 0.9500
C12 C17 1.397(2)
C12 C13 1.398(2)
C13 C14 1.387(2)
C13 H13A 0.9500
C14 C15 1.380(2)
C14 H14A 0.9500
C15 C16 1.386(2)
C16 C17 1.389(2)
C16 H16A 0.9500
C17 H17A 0.9500
C18 C19 1.522(2)
C18 H18A 0.9900
C18 H18B 0.9900
C19 H19A 0.9900
C19 H19B 0.9900
C20 C21 1.530(2)
C20 H20A 0.9900
C20 H20B 0.9900
C21 H21A 0.9900
C21 H21B 0.9900

loop_
_geom_hbond_atom_site_label_D
_geom_hbond_atom_site_label_H
_geom_hbond_atom_site_label_A
_geom_hbond_site_symmetry_A
_geom_hbond_distance_DH
_geom_hbond_distance_HA
_geom_hbond_distance_DA
_geom_hbond_angle_DHA
O2 H2B O3 2_655 0.84 1.92 2.7475(15) 168
O3 H3B O1 2_766 0.84 1.87 2.6983(16) 169
C7 H7A O1 2_666 0.95 2.59 3.497(2) 159
C20 H20B O2 1_655 0.99 2.49 3.3396(18) 143
C21 H21A Cg1 2_666 0.99 2.73 3.5791(17) 144

loop_
_geom_torsion_atom_site_label_1
_geom_torsion_atom_site_label_2
_geom_torsion_atom_site_label_3
_geom_torsion_atom_site_label_4
_geom_torsion
O1 C1 C2 C3 -164.68(15)
C12 C1 C2 C3 14.9(2)
C1 C2 C3 C4 175.65(14)
C2 C3 C4 C5 179.10(15)
C20 N1 C5 C4 -7.3(2)
C18 N1 C5 C4 160.89(14)
C20 N1 C5 C6 169.64(12)
C18 N1 C5 C6 -22.20(19)
C3 C4 C5 N1 170.29(14)
C3 C4 C5 C6 -6.5(2)
N1 C5 C6 C11 -64.96(19)
C4 C5 C6 C11 112.05(17)
N1 C5 C6 C7 116.19(15)
C4 C5 C6 C7 -66.80(19)
C11 C6 C7 C8 0.5(2)
C5 C6 C7 C8 179.36(14)
C6 C7 C8 C9 0.1(2)
C7 C8 C9 C10 -0.2(2)
C8 C9 C10 C11 -0.3(2)
C9 C10 C11 C6 0.9(2)
C7 C6 C11 C10 -0.9(2)
C5 C6 C11 C10 -179.81(14)
O1 C1 C12 C17 -142.76(15)
C2 C1 C12 C17 37.7(2)
O1 C1 C12 C13 33.1(2)
C2 C1 C12 C13 -146.49(15)
C17 C12 C13 C14 -0.8(2)
C1 C12 C13 C14 -176.78(13)
C12 C13 C14 C15 1.6(2)
C13 C14 C15 C16 -1.4(2)
C13 C14 C15 Cl1 177.71(11)
C14 C15 C16 C17 0.5(2)
Cl1 C15 C16 C17 -178.65(11)
C15 C16 C17 C12 0.4(2)
C13 C12 C17 C16 -0.2(2)
C1 C12 C17 C16 175.64(13)
C5 N1 C18 C19 -76.12(17)
C20 N1 C18 C19 92.42(15)
N1 C18 C19 O2 174.26(11)
C5 N1 C20 C21 86.90(16)
C18 N1 C20 C21 -81.78(16)
N1 C20 C21 O3 -171.02(11)

_cod_database_fobs_code 2241218
